data_9017461
loop_
_publ_author_name
'Kastsvetaeva, R. K.'
'Aksenov, S. M.'
'Chukanov, N. V.'
'Menezes, L. A. D.'

_publ_section_title
;
 Crystal structure of almeidaite, a new mineral of the crichtonite group
;
_journal_name_full 'Doklady Chemistry'
_journal_page_first 53
_journal_page_last 57
_journal_volume 455
_journal_year 2014
_chemical_compound_source 'Novo Horizonte, Bahia, Brazil'
_chemical_formula_sum 'Fe4.9 H0.82 Mn0.8 O38 Pb0.6 Sr0.1 Ti13.4 Y0.4 Zn1.5'
_chemical_name_mineral Almeidaite
_space_group_IT_number 148
_space_group_name_Hall '-R 3'
_space_group_name_H-M_alt 'R -3 :H'
_symmetry_space_group_name_H-M 'R -3 :H'
_cell_angle_alpha 90
_cell_angle_beta 90
_cell_angle_gamma 120
_cell_formula_units_Z 3
_cell_length_a 10.4359
_cell_length_b 10.4359
_cell_length_c 21.0471
_cell_volume 1985.101
_database_code_amcsd 0020510
_exptl_crystal_density_diffrn 4.604
_cod_data_source_file inputs/fixed/downloads/15/15041.cif
_cod_data_source_block 15041
_cod_original_sg_symbol_H-M 'R -3'
_cod_original_formula_sum 'Pb.6 Sr.1 Mn.8 Y.4 Zn1.5 Fe4.9 Ti13.4 O38 H.82'
_cod_database_code 9017461

loop_
_space_group_symop_operation_xyz
x,y,z
2/3+x,1/3+y,1/3+z
1/3+x,2/3+y,2/3+z
y,-x+y,-z
2/3+y,1/3-x+y,1/3-z
1/3+y,2/3-x+y,2/3-z
-x+y,-x,z
2/3-x+y,1/3-x,1/3+z
1/3-x+y,2/3-x,2/3+z
-x,-y,-z
2/3-x,1/3-y,1/3-z
1/3-x,2/3-y,2/3-z
-y,x-y,z
2/3-y,1/3+x-y,1/3+z
1/3-y,2/3+x-y,2/3+z
x-y,x,-z
2/3+x-y,1/3+x,1/3-z
1/3+x-y,2/3+x,2/3-z

loop_
_atom_site_label
_atom_site_fract_x
_atom_site_fract_y
_atom_site_fract_z
_atom_site_occupancy
_atom_site_U_iso_or_equiv
_atom_site_type_symbol
_atom_site_attached_hydrogens
Pb1 0.00000 0.00000 0.00000 0.60000 0.04950 Pb 0
Sr1 0.00000 0.00000 0.00000 0.10000 0.04950 Sr 0
Mn1 -0.66667 -0.33333 0.16667 0.60000 0.01000 Mn 0
Y1 -0.66667 -0.33333 0.16667 0.40000 0.01000 Y 0
Zn1 0.00000 0.00000 0.30930 0.75000 0.00980 Zn 0
Fe1 -0.14570 0.03790 0.16550 0.73330 0.01060 Fe 0
Ti1 -0.14570 0.03790 0.16550 0.23330 0.01060 Ti 0
Mn2 -0.14570 0.03790 0.16550 0.03330 0.01060 Mn 0
Ti2 -0.42290 -0.01370 0.06560 1.00000 0.00980 Ti 0
Ti3 0.08820 0.33790 0.05890 1.00000 0.01090 Ti 0
Fe2 0.00000 0.00000 0.36810 0.25000 0.02100 Fe 0
O1 -0.30750 -0.07550 0.22640 1.00000 0.00780 O 0
O2 -0.30000 -0.06480 0.00640 1.00000 0.01110 O 0
O3 -0.25820 0.10520 0.11640 1.00000 0.00870 O 0
O4 0.04590 0.17350 0.10980 1.00000 0.00880 O 0
O5 -0.47850 -0.20090 0.10290 1.00000 0.01200 O 0
O6 0.05170 0.19740 0.33610 1.00000 0.00980 O 0
O7 0.00000 0.00000 0.21500 0.59000 0.00910 O 0
O-H7 0.00000 0.00000 0.21500 0.41000 0.00910 O 1

loop_
_cod_changelog_entry_id
_cod_changelog_entry_author
_cod_changelog_entry_date
_cod_changelog_entry_text
1
;cod-tools version 3.8.0
Id: cif_guess_AMCSD_atom_types 9581 2023-05-17 12:35:41Z saulius
;
2023-05-21T08:55:06+03:00
;Derived atom types and hydrogen counts
from atom names that follow the AMCSD naming convention
(Wat == water, O-H == hydroxyl).
;

loop_
_cod_related_entry_id
_cod_related_entry_database
_cod_related_entry_code
1 AMCSD 0020510
